data_4129090
loop_
_publ_author_name
'Hsieh, Sheng-Ying'
'Tang, Y. U.'
'Crotti, Simone'
'Stone, Elizabeth'
'Miller, Scott J.'

_publ_section_title
;
 Catalytic Enantioselective Pyridine N-Oxidation.
;
_journal_name_full 'Journal of the American Chemical Society'
_journal_paper_doi 10.1021/jacs.9b10414
_journal_year 2019
_chemical_absolute_configuration ad
_chemical_formula_moiety 'C18 H23 N3 O2'
_chemical_formula_sum 'C18 H23 N3 O2'
_chemical_formula_weight 313.39
_space_group_crystal_system monoclinic
_space_group_IT_number 4
_space_group_name_Hall 'P 2yb'
_space_group_name_H-M_alt 'P 1 21 1'
_atom_sites_solution_hydrogens mixed
_atom_sites_solution_primary SHELXT
_atom_sites_solution_secondary difmap
_audit_creation_method SHELXL-2014/7
_cell_angle_alpha 90
_cell_angle_beta 116.195(3)
_cell_angle_gamma 90
_cell_formula_units_Z 4
_cell_length_a 9.2034(2)
_cell_length_b 21.8162(4)
_cell_length_c 9.4423(2)
_cell_measurement_reflns_used 39947
_cell_measurement_temperature 93(2)
_cell_measurement_theta_max 66.3620
_cell_measurement_theta_min 1.9780
_cell_volume 1701.15(7)
_computing_cell_refinement 'CrysAlisPro 1.171.39.16b (Rigaku OD, 2015)'
_computing_data_collection 'CrysAlisPro 1.171.39.16b (Rigaku OD, 2015)'
_computing_data_reduction 'CrysAlisPro 1.171.39.16b (Rigaku OD, 2015)'
_computing_molecular_graphics 'Olex2 (Dolomanov et al., 2009)'
_computing_publication_material 'CIFTAB-2014/2 (Sheldrick, 2014)'
_computing_structure_refinement 'SHELXL-2014/7 (Sheldrick, 2014)'
_computing_structure_solution 'SHELXT-2014/5 (Sheldrick, 2014)'
_diffrn_ambient_temperature 93(2)
_diffrn_detector_area_resol_mean 22.2
_diffrn_measured_fraction_theta_full 0.996
_diffrn_measured_fraction_theta_max 0.996
_diffrn_measurement_device_type 'Rigaku Saturn 944+ CCD'
_diffrn_measurement_method \w
_diffrn_radiation_type CuK\a
_diffrn_radiation_wavelength 1.54184
_diffrn_reflns_av_R_equivalents 0.0338
_diffrn_reflns_av_unetI/netI 0.0133
_diffrn_reflns_Laue_measured_fraction_full 0.996
_diffrn_reflns_Laue_measured_fraction_max 0.996
_diffrn_reflns_limit_h_max 10
_diffrn_reflns_limit_h_min -10
_diffrn_reflns_limit_k_max 24
_diffrn_reflns_limit_k_min -25
_diffrn_reflns_limit_l_max 11
_diffrn_reflns_limit_l_min -11
_diffrn_reflns_number 59724
_diffrn_reflns_point_group_measured_fraction_full 0.967
_diffrn_reflns_point_group_measured_fraction_max 0.967
_diffrn_reflns_theta_full 66.923
_diffrn_reflns_theta_max 66.923
_diffrn_reflns_theta_min 4.053
_diffrn_source 'microfocus rotating anode'
_exptl_absorpt_coefficient_mu 0.649
_exptl_absorpt_correction_T_max 1.00000
_exptl_absorpt_correction_T_min 0.87977
_exptl_absorpt_correction_type multi-scan
_exptl_absorpt_process_details
; 
CrysAlisPro 1.171.39.16b (Rigaku Oxford Diffraction, 2015) 
Empirical absorption correction using spherical harmonics, 
 implemented in SCALE3 ABSPACK scaling algorithm. 
;
_exptl_crystal_colour Colorless
_exptl_crystal_density_diffrn 1.224
_exptl_crystal_description Block
_exptl_crystal_F_000 672
_exptl_crystal_size_max 0.200
_exptl_crystal_size_mid 0.200
_exptl_crystal_size_min 0.200
_refine_diff_density_max 0.630
_refine_diff_density_min -0.258
_refine_diff_density_rms 0.054
_refine_ls_abs_structure_details
; 
 Flack x determined using 2654 quotients [(I+)-(I-)]/[(I+)+(I-)] 
 (Parsons, Flack and Wagner, Acta Cryst. B69 (2013) 249-259). 
;
_refine_ls_abs_structure_Flack -0.05(5)
_refine_ls_extinction_coef 0.0258(13)
_refine_ls_extinction_expression Fc^*^=kFc[1+0.001xFc^2^\l^3^/sin(2\q)]^-1/4^
_refine_ls_extinction_method 'SHELXL-2014/7 (Sheldrick 2014'
_refine_ls_goodness_of_fit_ref 1.058
_refine_ls_hydrogen_treatment mixed
_refine_ls_matrix_type full
_refine_ls_number_parameters 434
_refine_ls_number_reflns 5840
_refine_ls_number_restraints 1
_refine_ls_restrained_S_all 1.058
_refine_ls_R_factor_all 0.0406
_refine_ls_R_factor_gt 0.0403
_refine_ls_shift/su_max 0.000
_refine_ls_shift/su_mean 0.000
_refine_ls_structure_factor_coef Fsqd
_refine_ls_weighting_details 'w=1/[\s^2^(Fo^2^)+(0.0656P)^2^+0.4618P] where P=(Fo^2^+2Fc^2^)/3'
_refine_ls_weighting_scheme calc
_refine_ls_wR_factor_gt 0.1034
_refine_ls_wR_factor_ref 0.1037
_reflns_Friedel_coverage 0.888
_reflns_Friedel_fraction_full 0.936
_reflns_Friedel_fraction_max 0.936
_reflns_number_gt 5775
_reflns_number_total 5840
_reflns_threshold_expression 'I > 2\s(I)'
_cod_data_source_file ja9b10414_si_002.cif
_cod_data_source_block 007b-19103
_cod_original_cell_volume 1701.14(7)
_cod_original_sg_symbol_H-M 'P 21'
_cod_database_code 4129090
_shelx_shelxl_version_number 2014/7
_shelx_space_group_comment
; 
The symmetry employed for this shelxl refinement is uniquely defined 
by the following loop, which should always be used as a source of 
symmetry information in preference to the above space-group names. 
They are only intended as comments. 
;
_shelx_estimated_absorpt_t_min 0.881
_shelx_estimated_absorpt_t_max 0.881

loop_
_space_group_symop_operation_xyz
'x, y, z'
'-x, y+1/2, -z'

loop_
_atom_site_label
_atom_site_type_symbol
_atom_site_fract_x
_atom_site_fract_y
_atom_site_fract_z
_atom_site_U_iso_or_equiv
_atom_site_adp_type
_atom_site_occupancy
_atom_site_site_symmetry_order
_atom_site_calc_flag
_atom_site_refinement_flags_posn
_atom_site_refinement_flags_adp
O1 O 0.8554(3) 0.69131(12) 0.5842(3) 0.0499(6) Uani 1 1 d . .
O2 O 0.3752(4) 0.46813(12) 0.3722(4) 0.0608(7) Uani 1 1 d . .
N1 N 0.7965(3) 0.61667(11) 0.4011(3) 0.0281(5) Uani 1 1 d . .
H1 H 0.830(4) 0.5808(17) 0.365(4) 0.033(8) Uiso 1 1 d . .
N2 N 0.3659(3) 0.52312(12) 0.3177(3) 0.0350(5) Uani 1 1 d . .
C1 C 0.6440(3) 0.64532(13) 0.2935(3) 0.0261(5) Uani 1 1 d . .
H1A H 0.6413 0.6868 0.3375 0.031 Uiso 1 1 calc R U
C2 C 0.4954(3) 0.61120(13) 0.2804(3) 0.0256(5) Uani 1 1 d . .
C3 C 0.5023(3) 0.55225(14) 0.3320(3) 0.0319(6) Uani 1 1 d . .
H3 H 0.6033 0.5314 0.3782 0.038 Uiso 1 1 calc R U
C4 C 0.2207(4) 0.55168(15) 0.2482(3) 0.0357(7) Uani 1 1 d . .
H4 H 0.1258 0.5301 0.2348 0.043 Uiso 1 1 calc R U
C5 C 0.2078(3) 0.61095(15) 0.1967(3) 0.0359(6) Uani 1 1 d . .
C6 C 0.3466(3) 0.64097(14) 0.2132(3) 0.0326(6) Uani 1 1 d . .
H6 H 0.3404 0.6822 0.1785 0.039 Uiso 1 1 calc R U
C7 C 0.0439(4) 0.6414(2) 0.1270(5) 0.0562(10) Uani 1 1 d . .
H7A H -0.0402 0.6106 0.0732 0.084 Uiso 1 1 calc R U
H7B H 0.0399 0.6727 0.0511 0.084 Uiso 1 1 calc R U
H7C H 0.0253 0.6606 0.2114 0.084 Uiso 1 1 calc R U
C8 C 0.8939(3) 0.64369(15) 0.5407(3) 0.0328(6) Uani 1 1 d . .
C9 C 1.0532(4) 0.61077(18) 0.6428(3) 0.0439(8) Uani 1 1 d . .
C10 C 1.0138(5) 0.5510(2) 0.6991(6) 0.0713(14) Uani 1 1 d . .
H10A H 0.9566 0.5594 0.7633 0.107 Uiso 1 1 calc R U
H10B H 1.1143 0.5288 0.7627 0.107 Uiso 1 1 calc R U
H10C H 0.9449 0.5260 0.6078 0.107 Uiso 1 1 calc R U
C11 C 1.1487(3) 0.59726(16) 0.5501(4) 0.0411(7) Uani 1 1 d . .
H11A H 1.0827 0.5723 0.4575 0.062 Uiso 1 1 calc R U
H11B H 1.2477 0.5749 0.6172 0.062 Uiso 1 1 calc R U
H11C H 1.1774 0.6359 0.5158 0.062 Uiso 1 1 calc R U
C12 C 1.1610(5) 0.6548(2) 0.7785(4) 0.0624(11) Uani 1 1 d . .
H12A H 1.1859 0.6915 0.7335 0.094 Uiso 1 1 calc R U
H12B H 1.2619 0.6339 0.8475 0.094 Uiso 1 1 calc R U
H12C H 1.1030 0.6666 0.8398 0.094 Uiso 1 1 calc R U
C13 C 0.6380(3) 0.65541(13) 0.1315(3) 0.0266(6) Uani 1 1 d . .
C14 C 0.6495(4) 0.71407(15) 0.0840(4) 0.0400(7) Uani 1 1 d . .
H14 H 0.6565 0.7468 0.1532 0.048 Uiso 1 1 calc R U
N3 N 0.6514(4) 0.72812(14) -0.0528(4) 0.0535(8) Uani 1 1 d . .
C15 C 0.6431(4) 0.68116(16) -0.1472(4) 0.0428(7) Uani 1 1 d . .
H15 H 0.6481 0.6902 -0.2434 0.051 Uiso 1 1 calc R U
C16 C 0.6278(3) 0.62029(15) -0.1144(3) 0.0317(6) Uani 1 1 d . .
C17 C 0.6240(3) 0.60755(13) 0.0282(3) 0.0279(6) Uani 1 1 d . .
H17 H 0.6118 0.5665 0.0552 0.033 Uiso 1 1 calc R U
C18 C 0.6211(4) 0.57067(17) -0.2267(4) 0.0401(7) Uani 1 1 d . .
H18A H 0.6234 0.5890 -0.3204 0.060 Uiso 1 1 calc R U
H18B H 0.5211 0.5471 -0.2580 0.060 Uiso 1 1 calc R U
H18C H 0.7146 0.5434 -0.1750 0.060 Uiso 1 1 calc R U
O3 O 0.5105(2) 0.27623(9) 0.6627(2) 0.0295(4) Uani 1 1 d . .
O4 O -0.1362(3) 0.50788(11) 0.2626(3) 0.0502(6) Uani 1 1 d . .
N4 N 0.3647(3) 0.34940(11) 0.4919(2) 0.0253(5) Uani 1 1 d . .
H4A H 0.369(5) 0.381(2) 0.438(5) 0.049(11) Uiso 1 1 d . .
N5 N -0.0988(3) 0.44968(11) 0.2714(3) 0.0318(5) Uani 1 1 d . .
C19 C 0.2344(3) 0.34494(12) 0.5393(3) 0.0249(5) Uani 1 1 d . .
H19 H 0.2193 0.3006 0.5557 0.030 Uiso 1 1 calc R U
C20 C 0.0788(3) 0.36757(13) 0.4031(3) 0.0241(5) Uani 1 1 d . .
C21 C 0.0351(3) 0.42804(13) 0.3958(3) 0.0311(6) Uani 1 1 d . .
H21 H 0.0992 0.4551 0.4789 0.037 Uiso 1 1 calc R U
C22 C -0.1921(3) 0.41140(14) 0.1534(3) 0.0285(6) Uani 1 1 d . .
H22 H -0.2856 0.4271 0.0671 0.034 Uiso 1 1 calc R U
C23 C -0.1548(3) 0.35072(13) 0.1560(3) 0.0274(6) Uani 1 1 d . .
C24 C -0.0164(3) 0.32804(12) 0.2828(3) 0.0256(5) Uani 1 1 d . .
H24 H 0.0122 0.2860 0.2864 0.031 Uiso 1 1 calc R U
C25 C -0.2660(4) 0.30955(16) 0.0255(4) 0.0412(7) Uani 1 1 d . .
H25A H -0.3172 0.2801 0.0678 0.062 Uiso 1 1 calc R U
H25B H -0.2035 0.2874 -0.0195 0.062 Uiso 1 1 calc R U
H25C H -0.3496 0.3343 -0.0569 0.062 Uiso 1 1 calc R U
C26 C 0.4985(3) 0.31493(13) 0.5634(3) 0.0252(5) Uani 1 1 d . .
C27 C 0.6375(3) 0.32757(14) 0.5184(3) 0.0322(6) Uani 1 1 d . .
C28 C 0.5746(4) 0.34029(18) 0.3424(4) 0.0438(8) Uani 1 1 d . .
H28A H 0.5058 0.3062 0.2820 0.066 Uiso 1 1 calc R U
H28B H 0.6662 0.3446 0.3167 0.066 Uiso 1 1 calc R U
H28C H 0.5113 0.3783 0.3155 0.066 Uiso 1 1 calc R U
C29 C 0.7498(4) 0.27190(18) 0.5655(5) 0.0526(9) Uani 1 1 d . .
H29A H 0.7893 0.2641 0.6787 0.079 Uiso 1 1 calc R U
H29B H 0.8419 0.2799 0.5423 0.079 Uiso 1 1 calc R U
H29C H 0.6902 0.2360 0.5057 0.079 Uiso 1 1 calc R U
C30 C 0.7299(3) 0.38355(17) 0.6131(4) 0.0404(7) Uani 1 1 d . .
H30A H 0.6580 0.4193 0.5824 0.061 Uiso 1 1 calc R U
H30B H 0.8230 0.3916 0.5916 0.061 Uiso 1 1 calc R U
H30C H 0.7679 0.3756 0.7261 0.061 Uiso 1 1 calc R U
C31 C 0.2729(3) 0.37803(13) 0.6935(3) 0.0252(5) Uani 1 1 d . .
C32 C 0.3847(3) 0.42505(13) 0.7486(3) 0.0280(6) Uani 1 1 d . .
H32 H 0.4381 0.4368 0.6868 0.034 Uiso 1 1 calc R U
N6 N 0.4223(3) 0.45517(12) 0.8848(3) 0.0325(5) Uani 1 1 d . .
C33 C 0.3452(3) 0.43761(15) 0.9695(3) 0.0335(6) Uani 1 1 d . .
H33 H 0.3719 0.4579 1.0669 0.040 Uiso 1 1 calc R U
C34 C 0.2292(3) 0.39190(15) 0.9250(3) 0.0330(6) Uani 1 1 d . .
C35 C 0.1944(3) 0.36175(14) 0.7843(3) 0.0300(6) Uani 1 1 d . .
H35 H 0.1164 0.3297 0.7498 0.036 Uiso 1 1 calc R U
C36 C 0.1478(4) 0.3749(2) 1.0271(4) 0.0480(8) Uani 1 1 d . .
H36A H 0.1781 0.3329 1.0663 0.072 Uiso 1 1 calc R U
H36B H 0.0301 0.3773 0.9648 0.072 Uiso 1 1 calc R U
H36C H 0.1822 0.4032 1.1166 0.072 Uiso 1 1 calc R U

loop_
_atom_site_aniso_label
_atom_site_aniso_U_11
_atom_site_aniso_U_22
_atom_site_aniso_U_33
_atom_site_aniso_U_23
_atom_site_aniso_U_13
_atom_site_aniso_U_12
O1 0.0376(11) 0.0602(16) 0.0361(11) -0.0161(10) 0.0018(9) 0.0161(11)
O2 0.0655(17) 0.0337(14) 0.091(2) 0.0151(13) 0.0413(15) -0.0031(11)
N1 0.0217(11) 0.0354(13) 0.0243(10) -0.0005(9) 0.0075(9) 0.0058(9)
N2 0.0422(14) 0.0337(13) 0.0360(13) -0.0019(10) 0.0236(11) -0.0052(10)
C1 0.0199(11) 0.0314(14) 0.0262(12) 0.0000(10) 0.0094(10) 0.0032(10)
C2 0.0246(13) 0.0334(15) 0.0209(11) -0.0027(10) 0.0120(10) -0.0001(10)
C3 0.0308(14) 0.0362(16) 0.0303(13) -0.0019(11) 0.0148(11) 0.0007(11)
C4 0.0333(15) 0.0472(18) 0.0336(14) -0.0067(12) 0.0213(12) -0.0093(12)
C5 0.0252(14) 0.0487(18) 0.0365(14) 0.0002(13) 0.0162(11) -0.0010(12)
C6 0.0260(13) 0.0369(16) 0.0356(14) 0.0032(12) 0.0145(11) 0.0023(11)
C7 0.0259(15) 0.070(3) 0.074(2) 0.011(2) 0.0236(16) 0.0025(15)
C8 0.0258(13) 0.0434(17) 0.0273(13) -0.0019(12) 0.0100(11) 0.0087(12)
C9 0.0320(15) 0.067(2) 0.0272(13) -0.0009(14) 0.0079(12) 0.0209(15)
C10 0.051(2) 0.103(3) 0.073(3) 0.054(3) 0.039(2) 0.039(2)
C11 0.0217(13) 0.051(2) 0.0489(17) -0.0020(14) 0.0138(12) 0.0043(12)
C12 0.0411(19) 0.090(3) 0.0390(18) -0.0118(19) 0.0020(15) 0.0168(19)
C13 0.0171(11) 0.0336(15) 0.0285(13) 0.0034(10) 0.0095(10) 0.0036(10)
C14 0.0511(18) 0.0350(17) 0.0389(16) 0.0003(12) 0.0245(14) 0.0005(13)
N3 0.081(2) 0.0417(16) 0.0482(17) 0.0083(13) 0.0384(16) 0.0023(15)
C15 0.0505(18) 0.050(2) 0.0348(15) 0.0048(13) 0.0254(14) 0.0035(15)
C16 0.0191(12) 0.0486(17) 0.0272(12) -0.0001(11) 0.0101(10) 0.0007(11)
C17 0.0184(11) 0.0358(15) 0.0275(12) -0.0005(11) 0.0083(9) -0.0004(10)
C18 0.0334(15) 0.057(2) 0.0335(15) -0.0068(13) 0.0180(12) -0.0045(13)
O3 0.0242(9) 0.0351(11) 0.0286(9) 0.0037(8) 0.0111(7) 0.0001(7)
O4 0.0463(13) 0.0368(14) 0.0437(13) -0.0049(9) -0.0018(10) 0.0111(10)
N4 0.0210(10) 0.0341(13) 0.0231(10) 0.0024(9) 0.0118(8) 0.0003(9)
N5 0.0259(11) 0.0337(13) 0.0292(11) -0.0013(9) 0.0061(9) 0.0041(9)
C19 0.0203(12) 0.0309(14) 0.0250(12) 0.0016(10) 0.0114(10) -0.0022(10)
C20 0.0194(11) 0.0360(15) 0.0206(11) -0.0002(10) 0.0122(9) -0.0009(10)
C21 0.0258(13) 0.0337(16) 0.0270(13) -0.0007(11) 0.0053(11) -0.0029(11)
C22 0.0192(11) 0.0441(17) 0.0214(12) 0.0015(11) 0.0083(10) 0.0002(11)
C23 0.0247(12) 0.0390(16) 0.0214(12) -0.0024(10) 0.0127(10) -0.0038(11)
C24 0.0240(12) 0.0311(14) 0.0244(12) -0.0004(10) 0.0130(10) -0.0007(10)
C25 0.0370(16) 0.0457(19) 0.0302(14) -0.0042(13) 0.0049(12) -0.0052(13)
C26 0.0214(12) 0.0317(14) 0.0221(11) -0.0048(10) 0.0092(9) -0.0025(10)
C27 0.0254(13) 0.0396(16) 0.0358(15) -0.0002(12) 0.0173(11) 0.0011(11)
C28 0.0392(16) 0.067(2) 0.0369(16) -0.0035(15) 0.0271(14) -0.0032(15)
C29 0.0391(18) 0.055(2) 0.078(2) 0.0096(19) 0.0389(18) 0.0126(15)
C30 0.0247(13) 0.055(2) 0.0439(16) -0.0037(14) 0.0172(12) -0.0092(13)
C31 0.0186(11) 0.0340(15) 0.0217(11) 0.0043(10) 0.0078(9) 0.0044(10)
C32 0.0226(12) 0.0380(15) 0.0250(12) 0.0001(11) 0.0119(10) 0.0019(11)
N6 0.0290(12) 0.0439(14) 0.0240(11) -0.0033(10) 0.0110(9) 0.0007(10)
C33 0.0260(13) 0.0526(19) 0.0205(12) -0.0007(11) 0.0090(10) 0.0084(12)
C34 0.0228(13) 0.0553(19) 0.0229(12) 0.0054(12) 0.0119(10) 0.0062(11)
C35 0.0207(12) 0.0429(17) 0.0275(13) 0.0033(11) 0.0116(10) 0.0010(11)
C36 0.0344(16) 0.085(3) 0.0306(14) 0.0003(15) 0.0201(13) 0.0006(17)

loop_
_atom_type_symbol
_atom_type_description
_atom_type_scat_dispersion_real
_atom_type_scat_dispersion_imag
_atom_type_scat_source
C C 0.0181 0.0091 'International Tables Vol C Tables 4.2.6.8 and 6.1.1.4'
H H 0.0000 0.0000 'International Tables Vol C Tables 4.2.6.8 and 6.1.1.4'
N N 0.0311 0.0180 'International Tables Vol C Tables 4.2.6.8 and 6.1.1.4'
O O 0.0492 0.0322 'International Tables Vol C Tables 4.2.6.8 and 6.1.1.4'

loop_
_geom_angle_atom_site_label_1
_geom_angle_atom_site_label_2
_geom_angle_atom_site_label_3
_geom_angle
C8 N1 C1 120.6(2)
C8 N1 H1 121(2)
C1 N1 H1 118(2)
O2 N2 C4 119.9(3)
O2 N2 C3 119.9(3)
C4 N2 C3 120.2(3)
N1 C1 C2 113.7(2)
N1 C1 C13 111.0(2)
C2 C1 C13 111.0(2)
N1 C1 H1A 106.9
C2 C1 H1A 106.9
C13 C1 H1A 106.9
C3 C2 C6 118.9(3)
C3 C2 C1 122.4(2)
C6 C2 C1 118.7(2)
N2 C3 C2 120.6(3)
N2 C3 H3 119.7
C2 C3 H3 119.7
N2 C4 C5 121.4(3)
N2 C4 H4 119.3
C5 C4 H4 119.3
C4 C5 C6 118.5(3)
C4 C5 C7 119.0(3)
C6 C5 C7 122.5(3)
C5 C6 C2 120.4(3)
C5 C6 H6 119.8
C2 C6 H6 119.8
C5 C7 H7A 109.5
C5 C7 H7B 109.5
H7A C7 H7B 109.5
C5 C7 H7C 109.5
H7A C7 H7C 109.5
H7B C7 H7C 109.5
O1 C8 N1 121.9(2)
O1 C8 C9 121.6(3)
N1 C8 C9 116.4(3)
C10 C9 C11 109.0(3)
C10 C9 C8 108.3(3)
C11 C9 C8 111.4(2)
C10 C9 C12 114.0(3)
C11 C9 C12 105.8(3)
C8 C9 C12 108.3(3)
C9 C10 H10A 109.5
C9 C10 H10B 109.5
H10A C10 H10B 109.5
C9 C10 H10C 109.5
H10A C10 H10C 109.5
H10B C10 H10C 109.5
C9 C11 H11A 109.5
C9 C11 H11B 109.5
H11A C11 H11B 109.5
C9 C11 H11C 109.5
H11A C11 H11C 109.5
H11B C11 H11C 109.5
C9 C12 H12A 109.5
C9 C12 H12B 109.5
H12A C12 H12B 109.5
C9 C12 H12C 109.5
H12A C12 H12C 109.5
H12B C12 H12C 109.5
C14 C13 C17 117.8(2)
C14 C13 C1 119.2(3)
C17 C13 C1 123.0(2)
N3 C14 C13 124.4(3)
N3 C14 H14 117.8
C13 C14 H14 117.8
C14 N3 C15 116.6(3)
N3 C15 C16 124.6(3)
N3 C15 H15 117.7
C16 C15 H15 117.7
C15 C16 C17 117.1(3)
C15 C16 C18 120.8(3)
C17 C16 C18 122.0(3)
C16 C17 C13 119.5(3)
C16 C17 H17 120.2
C13 C17 H17 120.2
C16 C18 H18A 109.5
C16 C18 H18B 109.5
H18A C18 H18B 109.5
C16 C18 H18C 109.5
H18A C18 H18C 109.5
H18B C18 H18C 109.5
C26 N4 C19 120.3(2)
C26 N4 H4A 118(3)
C19 N4 H4A 119(3)
O4 N5 C22 119.5(2)
O4 N5 C21 120.3(2)
C22 N5 C21 120.1(2)
N4 C19 C31 112.8(2)
N4 C19 C20 108.25(19)
C31 C19 C20 112.9(2)
N4 C19 H19 107.5
C31 C19 H19 107.5
C20 C19 H19 107.5
C21 C20 C24 119.5(2)
C21 C20 C19 119.9(2)
C24 C20 C19 120.5(2)
N5 C21 C20 120.8(3)
N5 C21 H21 119.6
C20 C21 H21 119.6
N5 C22 C23 121.4(2)
N5 C22 H22 119.3
C23 C22 H22 119.3
C22 C23 C24 119.0(2)
C22 C23 C25 119.4(3)
C24 C23 C25 121.6(3)
C20 C24 C23 119.2(2)
C20 C24 H24 120.4
C23 C24 H24 120.4
C23 C25 H25A 109.5
C23 C25 H25B 109.5
H25A C25 H25B 109.5
C23 C25 H25C 109.5
H25A C25 H25C 109.5
H25B C25 H25C 109.5
O3 C26 N4 121.4(2)
O3 C26 C27 121.8(2)
N4 C26 C27 116.7(2)
C28 C27 C29 110.2(3)
C28 C27 C30 109.7(3)
C29 C27 C30 109.5(3)
C28 C27 C26 111.8(2)
C29 C27 C26 108.3(2)
C30 C27 C26 107.2(2)
C27 C28 H28A 109.5
C27 C28 H28B 109.5
H28A C28 H28B 109.5
C27 C28 H28C 109.5
H28A C28 H28C 109.5
H28B C28 H28C 109.5
C27 C29 H29A 109.5
C27 C29 H29B 109.5
H29A C29 H29B 109.5
C27 C29 H29C 109.5
H29A C29 H29C 109.5
H29B C29 H29C 109.5
C27 C30 H30A 109.5
C27 C30 H30B 109.5
H30A C30 H30B 109.5
C27 C30 H30C 109.5
H30A C30 H30C 109.5
H30B C30 H30C 109.5
C32 C31 C35 117.4(2)
C32 C31 C19 122.2(2)
C35 C31 C19 120.3(2)
N6 C32 C31 123.8(2)
N6 C32 H32 118.1
C31 C32 H32 118.1
C33 N6 C32 116.8(3)
N6 C33 C34 124.5(3)
N6 C33 H33 117.8
C34 C33 H33 117.8
C33 C34 C35 117.0(2)
C33 C34 C36 121.3(3)
C35 C34 C36 121.8(3)
C34 C35 C31 120.5(3)
C34 C35 H35 119.8
C31 C35 H35 119.8
C34 C36 H36A 109.5
C34 C36 H36B 109.5
H36A C36 H36B 109.5
C34 C36 H36C 109.5
H36A C36 H36C 109.5
H36B C36 H36C 109.5

loop_
_geom_bond_atom_site_label_1
_geom_bond_atom_site_label_2
_geom_bond_distance
O1 C8 1.225(4)
O2 N2 1.293(4)
N1 C8 1.358(4)
N1 C1 1.461(3)
N1 H1 0.96(4)
N2 C4 1.353(4)
N2 C3 1.360(4)
C1 C2 1.514(4)
C1 C13 1.522(4)
C1 H1A 1.0000
C2 C3 1.367(4)
C2 C6 1.390(4)
C3 H3 0.9500
C4 C5 1.368(5)
C4 H4 0.9500
C5 C6 1.382(4)
C5 C7 1.508(4)
C6 H6 0.9500
C7 H7A 0.9800
C7 H7B 0.9800
C7 H7C 0.9800
C8 C9 1.532(4)
C9 C10 1.512(6)
C9 C11 1.518(4)
C9 C12 1.558(5)
C10 H10A 0.9800
C10 H10B 0.9800
C10 H10C 0.9800
C11 H11A 0.9800
C11 H11B 0.9800
C11 H11C 0.9800
C12 H12A 0.9800
C12 H12B 0.9800
C12 H12C 0.9800
C13 C14 1.375(4)
C13 C17 1.395(4)
C14 N3 1.335(4)
C14 H14 0.9500
N3 C15 1.338(5)
C15 C16 1.385(5)
C15 H15 0.9500
C16 C17 1.391(4)
C16 C18 1.497(4)
C17 H17 0.9500
C18 H18A 0.9800
C18 H18B 0.9800
C18 H18C 0.9800
O3 C26 1.230(3)
O4 N5 1.308(3)
N4 C26 1.343(3)
N4 C19 1.457(3)
N4 H4A 0.87(4)
N5 C22 1.353(4)
N5 C21 1.358(4)
C19 C31 1.520(3)
C19 C20 1.524(3)
C19 H19 1.0000
C20 C21 1.372(4)
C20 C24 1.387(4)
C21 H21 0.9500
C22 C23 1.365(4)
C22 H22 0.9500
C23 C24 1.398(4)
C23 C25 1.503(4)
C24 H24 0.9500
C25 H25A 0.9800
C25 H25B 0.9800
C25 H25C 0.9800
C26 C27 1.540(3)
C27 C28 1.524(4)
C27 C29 1.528(4)
C27 C30 1.531(4)
C28 H28A 0.9800
C28 H28B 0.9800
C28 H28C 0.9800
C29 H29A 0.9800
C29 H29B 0.9800
C29 H29C 0.9800
C30 H30A 0.9800
C30 H30B 0.9800
C30 H30C 0.9800
C31 C32 1.382(4)
C31 C35 1.389(4)
C32 N6 1.346(4)
C32 H32 0.9500
N6 C33 1.338(4)
C33 C34 1.384(4)
C33 H33 0.9500
C34 C35 1.388(4)
C34 C36 1.505(4)
C35 H35 0.9500
C36 H36A 0.9800
C36 H36B 0.9800
C36 H36C 0.9800

loop_
_geom_hbond_atom_site_label_D
_geom_hbond_atom_site_label_H
_geom_hbond_atom_site_label_A
_geom_hbond_distance_DH
_geom_hbond_distance_HA
_geom_hbond_distance_DA
_geom_hbond_angle_DHA
_geom_hbond_site_symmetry_A
N1 H1 O4 0.96(4) 1.96(4) 2.906(3) 171(3) 1_655
N4 H4A O2 0.87(4) 2.01(4) 2.844(3) 161(4) .

loop_
_geom_torsion_atom_site_label_1
_geom_torsion_atom_site_label_2
_geom_torsion_atom_site_label_3
_geom_torsion_atom_site_label_4
_geom_torsion
C8 N1 C1 C2 -110.3(3)
C8 N1 C1 C13 123.7(3)
N1 C1 C2 C3 -15.4(3)
C13 C1 C2 C3 110.6(3)
N1 C1 C2 C6 164.7(2)
C13 C1 C2 C6 -69.3(3)
O2 N2 C3 C2 -177.5(3)
C4 N2 C3 C2 1.8(4)
C6 C2 C3 N2 0.1(4)
C1 C2 C3 N2 -179.8(2)
O2 N2 C4 C5 176.6(3)
C3 N2 C4 C5 -2.8(4)
N2 C4 C5 C6 1.8(4)
N2 C4 C5 C7 -177.1(3)
C4 C5 C6 C2 0.2(4)
C7 C5 C6 C2 179.0(3)
C3 C2 C6 C5 -1.1(4)
C1 C2 C6 C5 178.8(3)
C1 N1 C8 O1 2.8(4)
C1 N1 C8 C9 -178.4(3)
O1 C8 C9 C10 111.7(4)
N1 C8 C9 C10 -67.1(4)
O1 C8 C9 C11 -128.4(3)
N1 C8 C9 C11 52.8(4)
O1 C8 C9 C12 -12.4(5)
N1 C8 C9 C12 168.8(3)
N1 C1 C13 C14 -108.7(3)
C2 C1 C13 C14 123.7(3)
N1 C1 C13 C17 70.2(3)
C2 C1 C13 C17 -57.3(3)
C17 C13 C14 N3 -1.4(5)
C1 C13 C14 N3 177.5(3)
C13 C14 N3 C15 -0.7(5)
C14 N3 C15 C16 2.1(5)
N3 C15 C16 C17 -1.3(5)
N3 C15 C16 C18 -179.4(3)
C15 C16 C17 C13 -1.0(4)
C18 C16 C17 C13 177.1(2)
C14 C13 C17 C16 2.3(4)
C1 C13 C17 C16 -176.7(2)
C26 N4 C19 C31 76.5(3)
C26 N4 C19 C20 -157.8(2)
N4 C19 C20 C21 -91.9(3)
C31 C19 C20 C21 33.7(3)
N4 C19 C20 C24 85.7(3)
C31 C19 C20 C24 -148.7(2)
O4 N5 C21 C20 -177.4(3)
C22 N5 C21 C20 0.8(4)
C24 C20 C21 N5 -0.9(4)
C19 C20 C21 N5 176.7(2)
O4 N5 C22 C23 178.2(3)
C21 N5 C22 C23 -0.1(4)
N5 C22 C23 C24 -0.5(4)
N5 C22 C23 C25 177.5(3)
C21 C20 C24 C23 0.2(4)
C19 C20 C24 C23 -177.3(2)
C22 C23 C24 C20 0.5(4)
C25 C23 C24 C20 -177.6(2)
C19 N4 C26 O3 4.7(4)
C19 N4 C26 C27 -173.6(2)
O3 C26 C27 C28 142.2(3)
N4 C26 C27 C28 -39.5(4)
O3 C26 C27 C29 20.6(4)
N4 C26 C27 C29 -161.1(3)
O3 C26 C27 C30 -97.5(3)
N4 C26 C27 C30 80.8(3)
N4 C19 C31 C32 23.1(3)
C20 C19 C31 C32 -100.1(3)
N4 C19 C31 C35 -157.3(2)
C20 C19 C31 C35 79.6(3)
C35 C31 C32 N6 0.6(4)
C19 C31 C32 N6 -179.7(2)
C31 C32 N6 C33 0.0(4)
C32 N6 C33 C34 -1.1(4)
N6 C33 C34 C35 1.5(4)
N6 C33 C34 C36 -179.9(3)
C33 C34 C35 C31 -0.7(4)
C36 C34 C35 C31 -179.3(3)
C32 C31 C35 C34 -0.3(4)
C19 C31 C35 C34 -180.0(2)
